data_4508800
loop_
_publ_author_name
'Meng, Wen-Li'
'Liu, Guang-Xiang'
'Okamura, Taka-aki'
'Kawaguchi, Hiroyuki'
'Zhang, Zheng-Hua'
'Sun, Wei-Yin'
'Ueyama, Norikazu'

_publ_section_title
;
 Syntheses, Crystal Structures, and Magnetic Properties of Novel
 Copper(II) Complexes with the Flexible Bidentate Ligand
 1-Bromo-3,5-bis(imidazol-1-ylmethyl)benzene
;
_journal_issue 9
_journal_name_full 'Crystal Growth &amp; Design'
_journal_page_first 2092
_journal_paper_doi 10.1021/cg060304i
_journal_volume 6
_journal_year 2006
_chemical_formula_moiety 'C28 H36 Br2 Cu N8 O9 S '
_chemical_formula_sum 'C28 H36 Br2 Cu N8 O9 S'
_chemical_formula_weight 884.07
_chemical_name_systematic
; 
[Cu(bib)2(H2O)(SO4)]-4(H2O) 
;
_space_group_IT_number 14
_symmetry_cell_setting monoclinic
_symmetry_space_group_name_Hall '-P 2ybc'
_symmetry_space_group_name_H-M 'P 1 21/c 1'
_atom_sites_solution_hydrogens geom
_atom_sites_solution_primary direct
_atom_sites_solution_secondary difmap
_audit_creation_date 'Fri May  6 19:30:22 2005'
_audit_creation_method SHELXL-97
_cell_angle_alpha 90.00
_cell_angle_beta 94.810(17)
_cell_angle_gamma 90.00
_cell_formula_units_Z 2
_cell_length_a 8.535(5)
_cell_length_b 9.280(4)
_cell_length_c 21.923(9)
_cell_measurement_reflns_used 8146
_cell_measurement_temperature 200
_cell_measurement_theta_max 27.6
_cell_measurement_theta_min 3.2
_cell_volume 1730.3(14)
_computing_structure_refinement 'SHELXL-97 (Sheldrick, 1997)'
_computing_structure_solution 'SIR 92 (Altomare et al., 1994)'
_diffrn_ambient_temperature 200
_diffrn_detector_area_resol_mean 10.00
_diffrn_measured_fraction_theta_full 0.997
_diffrn_measured_fraction_theta_max 0.997
_diffrn_measurement_device_type 'Rigaku RAXIS-RAPID Imaging Plate'
_diffrn_measurement_method \w
_diffrn_radiation_monochromator graphite
_diffrn_radiation_source 'fine-focus sealed tube'
_diffrn_radiation_type MoK\a
_diffrn_radiation_wavelength 0.71075
_diffrn_reflns_av_R_equivalents 0.1017
_diffrn_reflns_av_sigmaI/netI 0.0819
_diffrn_reflns_limit_h_max 11
_diffrn_reflns_limit_h_min -11
_diffrn_reflns_limit_k_max 11
_diffrn_reflns_limit_k_min -12
_diffrn_reflns_limit_l_max 28
_diffrn_reflns_limit_l_min -28
_diffrn_reflns_number 16463
_diffrn_reflns_theta_full 27.48
_diffrn_reflns_theta_max 27.48
_diffrn_reflns_theta_min 3.16
_exptl_absorpt_coefficient_mu 3.064
_exptl_absorpt_correction_T_max 0.912
_exptl_absorpt_correction_T_min 0.554
_exptl_absorpt_correction_type multi-scan
_exptl_absorpt_process_details '(Higashi, 1995)'
_exptl_crystal_colour blue
_exptl_crystal_density_diffrn 1.697
_exptl_crystal_density_method 'not measured'
_exptl_crystal_description platelet
_exptl_crystal_F_000 894
_exptl_crystal_size_max 0.230
_exptl_crystal_size_mid 0.100
_exptl_crystal_size_min 0.030
_refine_diff_density_max 0.895
_refine_diff_density_min -0.789
_refine_diff_density_rms 0.108
_refine_ls_extinction_method none
_refine_ls_goodness_of_fit_ref 1.020
_refine_ls_hydrogen_treatment constr
_refine_ls_matrix_type full
_refine_ls_number_parameters 250
_refine_ls_number_reflns 3949
_refine_ls_number_restraints 0
_refine_ls_restrained_S_all 1.020
_refine_ls_R_factor_all 0.1165
_refine_ls_R_factor_gt 0.0644
_refine_ls_shift/su_max 0.000
_refine_ls_shift/su_mean 0.000
_refine_ls_structure_factor_coef Fsqd
_refine_ls_weighting_details 'calc w=1/[\s^2^(Fo^2^)+(0.0276P)^2^+6.1957P] where P=(Fo^2^+2Fc^2^)/3'
_refine_ls_weighting_scheme calc
_refine_ls_wR_factor_gt 0.1090
_refine_ls_wR_factor_ref 0.1253
_reflns_number_gt 2516
_reflns_number_total 3949
_reflns_threshold_expression I>2\s(I)
_cod_data_source_file cg060304isup1.cif
_cod_data_source_block 3
_cod_original_sg_symbol_H-M 'P 21/c'
_cod_database_code 4508800

loop_
_symmetry_equiv_pos_as_xyz
'x, y, z'
'-x, y+1/2, -z+1/2'
'-x, -y, -z'
'x, -y-1/2, z-1/2'

loop_
_atom_site_label
_atom_site_type_symbol
_atom_site_fract_x
_atom_site_fract_y
_atom_site_fract_z
_atom_site_U_iso_or_equiv
_atom_site_adp_type
_atom_site_occupancy
_atom_site_symmetry_multiplicity
_atom_site_calc_flag
_atom_site_refinement_flags
Br1 Br 0.86518(7) 0.82999(8) 0.21942(3) 0.0574(2) Uani 1 1 d .
Cu1 Cu 0.0000 0.5000 0.5000 0.0288(2) Uani 1 2 d S
S1 S 0.1048(3) 0.1024(3) 0.51891(11) 0.0287(5) Uani 0.50 1 d P
O1 O 0.5038(6) 0.1059(5) 0.4477(2) 0.0750(14) Uani 1 1 d .
O2 O 0.2215(11) 0.0263(11) 0.3876(5) 0.079(3) Uani 0.50 1 d P
O3 O 0.0519(13) -0.0843(11) 0.3660(4) 0.085(3) Uani 0.50 1 d P
O11 O 0.0853(4) 0.2458(4) 0.53421(17) 0.0464(10) Uani 1 1 d .
O12 O 0.2088(9) 0.0308(8) 0.5662(3) 0.0453(19) Uani 0.50 1 d P
O13 O 0.1698(9) 0.0821(9) 0.4585(3) 0.048(2) Uani 0.50 1 d P
O14 O -0.0528(8) 0.0350(8) 0.5157(3) 0.0435(19) Uani 0.50 1 d P
N11 N 0.4044(4) 0.6311(4) 0.42391(17) 0.0289(9) Uani 1 1 d .
N12 N 0.2018(4) 0.5303(4) 0.46202(17) 0.0277(9) Uani 1 1 d .
N31 N 0.2108(5) 0.7122(4) 0.65325(18) 0.0312(10) Uani 1 1 d .
N32 N 0.0956(4) 0.5769(4) 0.58054(17) 0.0274(9) Uani 1 1 d .
C1 C 0.5183(5) 0.7373(5) 0.3342(2) 0.0269(10) Uani 1 1 d .
C2 C 0.3945(6) 0.6971(5) 0.2936(2) 0.0328(12) Uani 1 1 d .
H1 H 0.2975 0.6703 0.3086 0.039 Uiso 1 1 calc R
C3 C 0.4085(6) 0.6951(5) 0.2305(2) 0.0341(12) Uani 1 1 d .
C4 C 0.5495(6) 0.7331(6) 0.2089(2) 0.0407(14) Uani 1 1 d .
H2 H 0.5619 0.7304 0.1662 0.049 Uiso 1 1 calc R
C5 C 0.6721(6) 0.7751(6) 0.2496(2) 0.0340(12) Uani 1 1 d .
C6 C 0.6580(6) 0.7806(5) 0.3114(2) 0.0307(11) Uani 1 1 d .
H3 H 0.7431 0.8137 0.3385 0.037 Uiso 1 1 calc R
C11 C 0.5070(7) 0.7428(6) 0.4028(2) 0.0415(14) Uani 1 1 d .
H4 H 0.6135 0.7313 0.4239 0.050 Uiso 1 1 calc R
H5 H 0.4666 0.8384 0.4139 0.050 Uiso 1 1 calc R
C12 C 0.2666(6) 0.6529(6) 0.4473(2) 0.0319(11) Uani 1 1 d .
H6 H 0.2212 0.7450 0.4527 0.038 Uiso 1 1 calc R
C13 C 0.3051(6) 0.4246(6) 0.4471(2) 0.0375(13) Uani 1 1 d .
H7 H 0.2903 0.3241 0.4522 0.045 Uiso 1 1 calc R
C14 C 0.4301(6) 0.4856(6) 0.4240(2) 0.0364(12) Uani 1 1 d .
H8 H 0.5189 0.4372 0.4104 0.044 Uiso 1 1 calc R
C31 C 0.2685(7) 0.6585(6) 0.1861(3) 0.0432(14) Uani 1 1 d .
H9 H 0.2996 0.5855 0.1565 0.052 Uiso 1 1 calc R
H10 H 0.1837 0.6170 0.2088 0.052 Uiso 1 1 calc R
C32 C 0.1477(5) 0.7065(6) 0.5947(2) 0.0301(11) Uani 1 1 d .
H11 H 0.1420 0.7861 0.5673 0.036 Uiso 1 1 calc R
C33 C 0.1262(6) 0.4945(6) 0.6317(2) 0.0340(12) Uani 1 1 d .
H12 H 0.1008 0.3953 0.6350 0.041 Uiso 1 1 calc R
C34 C 0.1982(6) 0.5760(6) 0.6769(2) 0.0327(12) Uani 1 1 d .
H13 H 0.2332 0.5451 0.7171 0.039 Uiso 1 1 calc R

loop_
_atom_site_aniso_label
_atom_site_aniso_U_11
_atom_site_aniso_U_22
_atom_site_aniso_U_33
_atom_site_aniso_U_23
_atom_site_aniso_U_13
_atom_site_aniso_U_12
Br1 0.0442(4) 0.0841(5) 0.0468(4) -0.0078(4) 0.0207(3) -0.0158(3)
Cu1 0.0229(4) 0.0411(5) 0.0225(4) -0.0038(4) 0.0018(3) -0.0074(4)
S1 0.0263(13) 0.0303(14) 0.0290(12) 0.0017(11) -0.0004(10) -0.0036(10)
O1 0.077(3) 0.070(3) 0.080(3) 0.004(3) 0.022(3) 0.017(3)
O2 0.064(6) 0.092(8) 0.087(7) 0.026(6) 0.032(5) 0.010(6)
O3 0.124(9) 0.077(7) 0.052(6) 0.000(5) -0.015(6) -0.017(7)
O11 0.046(2) 0.041(2) 0.051(2) -0.006(2) -0.0043(19) 0.0076(18)
O12 0.048(5) 0.037(4) 0.049(4) 0.010(4) -0.008(4) 0.005(4)
O13 0.053(5) 0.055(5) 0.037(4) -0.007(4) 0.010(4) -0.009(4)
O14 0.032(4) 0.039(5) 0.059(5) -0.009(4) 0.000(3) -0.014(3)
N11 0.026(2) 0.037(3) 0.025(2) 0.0002(19) 0.0048(16) -0.0054(18)
N12 0.022(2) 0.036(3) 0.025(2) -0.0032(19) 0.0022(16) -0.0020(18)
N31 0.032(2) 0.033(2) 0.027(2) -0.005(2) -0.0080(17) 0.0030(19)
N32 0.023(2) 0.036(2) 0.023(2) -0.0018(19) -0.0001(16) 0.0000(18)
C1 0.029(3) 0.024(3) 0.027(2) 0.002(2) 0.0019(19) -0.002(2)
C2 0.024(2) 0.034(3) 0.041(3) 0.003(3) 0.003(2) -0.007(2)
C3 0.036(3) 0.031(3) 0.033(3) 0.007(2) -0.012(2) 0.002(2)
C4 0.045(3) 0.051(4) 0.025(3) 0.007(3) -0.002(2) -0.008(3)
C5 0.032(3) 0.038(3) 0.032(3) 0.003(3) 0.006(2) -0.003(2)
C6 0.029(3) 0.033(3) 0.030(3) 0.002(2) 0.000(2) 0.000(2)
C11 0.048(3) 0.044(3) 0.034(3) -0.005(3) 0.014(2) -0.021(3)
C12 0.032(3) 0.032(3) 0.033(3) -0.001(2) 0.007(2) 0.002(2)
C13 0.036(3) 0.032(3) 0.045(3) -0.005(3) 0.010(2) 0.002(2)
C14 0.028(3) 0.039(3) 0.043(3) -0.004(3) 0.009(2) 0.001(2)
C31 0.050(3) 0.030(3) 0.046(3) 0.009(3) -0.022(3) -0.004(3)
C32 0.030(3) 0.036(3) 0.023(2) 0.002(2) -0.003(2) -0.002(2)
C33 0.036(3) 0.034(3) 0.031(3) -0.002(3) -0.002(2) 0.001(2)
C34 0.037(3) 0.037(3) 0.023(2) 0.004(2) -0.003(2) 0.005(2)

loop_
_atom_type_symbol
_atom_type_description
_atom_type_scat_dispersion_real
_atom_type_scat_dispersion_imag
_atom_type_scat_source
Br Br -0.2901 2.4595 'International Tables Vol C Tables 4.2.6.8 and 6.1.1.4'
Cu Cu 0.3201 1.2651 'International Tables Vol C Tables 4.2.6.8 and 6.1.1.4'
S S 0.1246 0.1234 'International Tables Vol C Tables 4.2.6.8 and 6.1.1.4'
O O 0.0106 0.0060 'International Tables Vol C Tables 4.2.6.8 and 6.1.1.4'
N N 0.0061 0.0033 'International Tables Vol C Tables 4.2.6.8 and 6.1.1.4'
C C 0.0033 0.0016 'International Tables Vol C Tables 4.2.6.8 and 6.1.1.4'
H H 0.0000 0.0000 'International Tables Vol C Tables 4.2.6.8 and 6.1.1.4'

loop_
_geom_angle_atom_site_label_1
_geom_angle_atom_site_label_2
_geom_angle_atom_site_label_3
_geom_angle
_geom_angle_site_symmetry_1
_geom_angle_site_symmetry_3
N12 Cu1 N12 179.999(2) 3_566 .
N12 Cu1 N32 89.11(15) 3_566 .
N12 Cu1 N32 90.89(15) . .
N12 Cu1 N32 90.89(15) 3_566 3_566
N12 Cu1 N32 89.11(15) . 3_566
N32 Cu1 N32 179.998(1) . 3_566
O11 S1 O12 110.0(4) . .
O11 S1 O14 106.9(4) . .
O12 S1 O14 109.6(5) . .
O11 S1 O13 113.5(4) . .
O12 S1 O13 108.8(5) . .
O14 S1 O13 108.0(4) . .
O11 S1 O14 152.2(4) . 3_556
O12 S1 O14 96.1(4) . 3_556
O14 S1 O14 53.1(5) . 3_556
O13 S1 O14 64.4(4) . 3_556
O13 O2 O3 98.5(6) . .
S1 O13 O14 59.1(4) . 3_556
S1 O13 O2 168.0(7) . .
O14 O13 O2 109.0(6) 3_556 .
O14 O14 S1 65.4(5) 3_556 .
O14 O14 S1 61.5(5) 3_556 3_556
S1 O14 S1 126.9(5) . 3_556
O14 O14 O13 108.4(8) 3_556 3_556
S1 O14 O13 149.0(6) . 3_556
S1 O14 O13 56.6(4) 3_556 3_556
C12 N11 C14 107.1(4) . .
C12 N11 C11 125.9(5) . .
C14 N11 C11 127.0(4) . .
C12 N12 C13 105.5(4) . .
C12 N12 Cu1 128.2(3) . .
C13 N12 Cu1 126.3(3) . .
C32 N31 C34 106.6(4) . .
C32 N31 C31 126.2(4) . 4_576
C34 N31 C31 127.0(4) . 4_576
C32 N32 C33 106.4(4) . .
C32 N32 Cu1 129.6(3) . .
C33 N32 Cu1 123.9(3) . .
C2 C1 C6 118.8(4) . .
C2 C1 C11 122.8(4) . .
C6 C1 C11 118.3(4) . .
C1 C2 C3 121.3(5) . .
C1 C2 H1 119.4 . .
C3 C2 H1 119.4 . .
C4 C3 C2 119.2(4) . .
C4 C3 C31 120.1(5) . .
C2 C3 C31 120.7(5) . .
C5 C4 C3 119.3(5) . .
C5 C4 H2 120.3 . .
C3 C4 H2 120.3 . .
C6 C5 C4 121.8(5) . .
C6 C5 Br1 119.1(4) . .
C4 C5 Br1 119.1(4) . .
C5 C6 C1 119.6(5) . .
C5 C6 H3 120.2 . .
C1 C6 H3 120.2 . .
N11 C11 C1 112.4(4) . .
N11 C11 H4 109.1 . .
C1 C11 H4 109.1 . .
N11 C11 H5 109.1 . .
C1 C11 H5 109.1 . .
H4 C11 H5 107.9 . .
N12 C12 N11 111.3(4) . .
N12 C12 H6 124.3 . .
N11 C12 H6 124.3 . .
C14 C13 N12 109.5(5) . .
C14 C13 H7 125.2 . .
N12 C13 H7 125.2 . .
C13 C14 N11 106.5(4) . .
C13 C14 H8 126.8 . .
N11 C14 H8 126.8 . .
N31 C31 C3 110.3(4) 4_575 .
N31 C31 H9 109.6 4_575 .
C3 C31 H9 109.6 . .
N31 C31 H10 109.6 4_575 .
C3 C31 H10 109.6 . .
H9 C31 H10 108.1 . .
N32 C32 N31 111.2(4) . .
N32 C32 H11 124.4 . .
N31 C32 H11 124.4 . .
C34 C33 N32 109.5(5) . .
C34 C33 H12 125.3 . .
N32 C33 H12 125.3 . .
C33 C34 N31 106.4(4) . .
C33 C34 H13 126.8 . .
N31 C34 H13 126.8 . .

loop_
_geom_bond_atom_site_label_1
_geom_bond_atom_site_label_2
_geom_bond_distance
_geom_bond_site_symmetry_2
Br1 C5 1.896(5) .
Cu1 N12 1.995(4) 3_566
Cu1 N12 1.995(4) .
Cu1 N32 2.013(4) .
Cu1 N32 2.013(4) 3_566
S1 O11 1.385(4) .
S1 O12 1.467(7) .
S1 O14 1.480(7) .
S1 O13 1.490(7) .
S1 O14 1.531(7) 3_556
O2 O13 1.730(12) .
O2 O3 1.805(14) .
O13 O14 1.609(10) 3_556
O14 O14 1.348(14) 3_556
O14 S1 1.531(7) 3_556
O14 O13 1.609(10) 3_556
N11 C12 1.338(6) .
N11 C14 1.368(6) .
N11 C11 1.457(6) .
N12 C12 1.317(6) .
N12 C13 1.376(6) .
N31 C32 1.351(6) .
N31 C34 1.374(6) .
N31 C31 1.464(6) 4_576
N32 C32 1.310(6) .
N32 C33 1.364(6) .
C1 C2 1.376(6) .
C1 C6 1.389(7) .
C1 C11 1.516(7) .
C2 C3 1.397(7) .
C2 H1 0.9500 .
C3 C4 1.376(7) .
C3 C31 1.515(7) .
C4 C5 1.374(7) .
C4 H2 0.9500 .
C5 C6 1.372(7) .
C6 H3 0.9500 .
C11 H4 0.9900 .
C11 H5 0.9900 .
C12 H6 0.9500 .
C13 C14 1.343(7) .
C13 H7 0.9500 .
C14 H8 0.9500 .
C31 N31 1.464(6) 4_575
C31 H9 0.9900 .
C31 H10 0.9900 .
C32 H11 0.9500 .
C33 C34 1.353(7) .
C33 H12 0.9500 .
C34 H13 0.9500 .

loop_
_geom_torsion_atom_site_label_1
_geom_torsion_atom_site_label_2
_geom_torsion_atom_site_label_3
_geom_torsion_atom_site_label_4
_geom_torsion
_geom_torsion_site_symmetry_1
_geom_torsion_site_symmetry_4
O11 S1 O13 O14 -149.4(4) . 3_556
O12 S1 O13 O14 87.8(5) . 3_556
O14 S1 O13 O14 -31.1(6) . 3_556
O11 S1 O13 O2 -147(3) . .
O12 S1 O13 O2 90(3) . .
O14 S1 O13 O2 -29(3) . .
O14 S1 O13 O2 2(3) 3_556 .
O3 O2 O13 S1 23(3) . .
O3 O2 O13 O14 25.1(8) . 3_556
O11 S1 O14 O14 158.1(5) . 3_556
O12 S1 O14 O14 -82.8(7) . 3_556
O13 S1 O14 O14 35.6(8) . 3_556
O11 S1 O14 S1 158.1(6) . 3_556
O12 S1 O14 S1 -82.8(7) . 3_556
O13 S1 O14 S1 35.6(8) . 3_556
O14 S1 O14 S1 0.003(1) 3_556 3_556
O11 S1 O14 O13 -117.0(11) . 3_556
O12 S1 O14 O13 2.1(12) . 3_556
O13 S1 O14 O13 120.5(10) . 3_556
O14 S1 O14 O13 84.9(12) 3_556 3_556
N32 Cu1 N12 C12 -71.5(4) . .
N32 Cu1 N12 C12 108.5(4) 3_566 .
N32 Cu1 N12 C13 106.7(4) . .
N32 Cu1 N12 C13 -73.3(4) 3_566 .
N12 Cu1 N32 C32 -115.2(4) 3_566 .
N12 Cu1 N32 C32 64.8(4) . .
N12 Cu1 N32 C33 68.7(4) 3_566 .
N12 Cu1 N32 C33 -111.3(4) . .
C6 C1 C2 C3 2.0(8) . .
C11 C1 C2 C3 179.2(5) . .
C1 C2 C3 C4 0.4(8) . .
C1 C2 C3 C31 -176.7(5) . .
C2 C3 C4 C5 -1.3(8) . .
C31 C3 C4 C5 175.8(5) . .
C3 C4 C5 C6 -0.2(8) . .
C3 C4 C5 Br1 -179.1(4) . .
C4 C5 C6 C1 2.6(8) . .
Br1 C5 C6 C1 -178.5(4) . .
C2 C1 C6 C5 -3.5(7) . .
C11 C1 C6 C5 179.2(5) . .
C12 N11 C11 C1 -113.1(5) . .
C14 N11 C11 C1 67.3(7) . .
C2 C1 C11 N11 34.1(7) . .
C6 C1 C11 N11 -148.7(5) . .
C13 N12 C12 N11 0.1(5) . .
Cu1 N12 C12 N11 178.6(3) . .
C14 N11 C12 N12 -0.4(6) . .
C11 N11 C12 N12 179.9(4) . .
C12 N12 C13 C14 0.3(6) . .
Cu1 N12 C13 C14 -178.3(3) . .
N12 C13 C14 N11 -0.6(6) . .
C12 N11 C14 C13 0.6(6) . .
C11 N11 C14 C13 -179.7(5) . .
C4 C3 C31 N31 -69.3(7) . 4_575
C2 C3 C31 N31 107.7(6) . 4_575
C33 N32 C32 N31 -0.2(5) . .
Cu1 N32 C32 N31 -176.8(3) . .
C34 N31 C32 N32 0.6(6) . .
C31 N31 C32 N32 -174.7(5) 4_576 .
C32 N32 C33 C34 -0.3(5) . .
Cu1 N32 C33 C34 176.5(3) . .
N32 C33 C34 N31 0.6(6) . .
C32 N31 C34 C33 -0.7(5) . .
C31 N31 C34 C33 174.5(5) 4_576 .
